data_4029801
loop_
_publ_author_name
'Long, Sihui'
'Muthusamy, Venkatraj'
'Willis, Peter G.'
'Parkin, Sean'
'Cammers, Arthur'

_publ_section_title
;
 Inversion symmetry and local vs. dispersive interactions in the
 nucleation of hydrogen bonded cyclic n-mer and tape of
 imidazolecarboxamidines.
;
_journal_name_full 'Beilstein journal of organic chemistry'
_journal_page_first 23
_journal_paper_doi 10.3762/bjoc.4.23
_journal_volume 4
_journal_year 2008
_chemical_formula_sum 'C32 H30 N6'
_chemical_formula_weight 498.62
_chemical_name_systematic
; 
 ? 
;
_space_group_IT_number 2
_symmetry_cell_setting triclinic
_symmetry_space_group_name_Hall '-P 1'
_symmetry_space_group_name_H-M 'P -1'
_atom_sites_solution_hydrogens geom
_atom_sites_solution_primary direct
_atom_sites_solution_secondary difmap
_audit_creation_method SHELXL-97
_cell_angle_alpha 73.0483(8)
_cell_angle_beta 69.9698(9)
_cell_angle_gamma 88.6849(7)
_cell_formula_units_Z 2
_cell_length_a 10.2471(2)
_cell_length_b 10.8387(2)
_cell_length_c 13.1028(2)
_cell_measurement_reflns_used 5872
_cell_measurement_temperature 90.0(2)
_cell_measurement_theta_max 27.48
_cell_measurement_theta_min 1.00
_cell_volume 1303.04(4)
_computing_cell_refinement 'SCALEPACK (Otwinowski & Minor, 1997)'
_computing_data_collection 'COLLECT (Nonius, 1998)'
_computing_data_reduction 'DENZO-SMN (Otwinowski & Minor, 1997)'
_computing_molecular_graphics 'XP in SHELXTL (Sheldrick, 1994)'
_computing_publication_material
; 
SHELX97-2 (Sheldrick, 1997) and local procedures 
;
_computing_structure_refinement 'SHELXL-97 (Sheldrick, 1997)'
_computing_structure_solution 'SHELXS-97 (Sheldrick, 1990)'
_diffrn_ambient_temperature 90.0(2)
_diffrn_detector_area_resol_mean 18
_diffrn_measured_fraction_theta_full .999
_diffrn_measured_fraction_theta_max .999
_diffrn_measurement_device_type 'Nonius KappaCCD diffractometer'
_diffrn_measurement_method '\w scans at fixed \c = 55\%'
_diffrn_radiation_monochromator graphite
_diffrn_radiation_source 'fine-focus sealed tube'
_diffrn_radiation_type MoK\a
_diffrn_radiation_wavelength 0.71073
_diffrn_reflns_av_R_equivalents 0.0426
_diffrn_reflns_av_sigmaI/netI 0.0668
_diffrn_reflns_limit_h_max 13
_diffrn_reflns_limit_h_min -13
_diffrn_reflns_limit_k_max 14
_diffrn_reflns_limit_k_min -13
_diffrn_reflns_limit_l_max 17
_diffrn_reflns_limit_l_min -16
_diffrn_reflns_number 11646
_diffrn_reflns_theta_full 27.49
_diffrn_reflns_theta_max 27.49
_diffrn_reflns_theta_min 1.74
_exptl_absorpt_coefficient_mu 0.077
_exptl_absorpt_correction_T_max 0.9923
_exptl_absorpt_correction_T_min 0.9697
_exptl_absorpt_correction_type multi-scan
_exptl_absorpt_process_details 'Scalepack (Otwinowski & Minor, 1997)'
_exptl_crystal_colour colourless
_exptl_crystal_density_diffrn 1.271
_exptl_crystal_density_method 'not measured'
_exptl_crystal_description block
_exptl_crystal_F_000 528
_exptl_crystal_size_max 0.40
_exptl_crystal_size_mid 0.20
_exptl_crystal_size_min 0.10
_refine_diff_density_max .269
_refine_diff_density_min -.254
_refine_diff_density_rms .053
_refine_ls_extinction_method none
_refine_ls_goodness_of_fit_ref 1.002
_refine_ls_hydrogen_treatment constr
_refine_ls_matrix_type full
_refine_ls_number_parameters 348
_refine_ls_number_reflns 5975
_refine_ls_number_restraints 0
_refine_ls_restrained_S_all 1.002
_refine_ls_R_factor_all 0.0932
_refine_ls_R_factor_gt 0.0485
_refine_ls_shift/su_max 0.000
_refine_ls_shift/su_mean 0.000
_refine_ls_structure_factor_coef Fsqd
_refine_ls_weighting_details 'calc w=1/[\s^2^(Fo^2^)+(0.0739P)^2^] where P=(Fo^2^+2Fc^2^)/3'
_refine_ls_weighting_scheme calc
_refine_ls_wR_factor_gt 0.1162
_refine_ls_wR_factor_ref 0.1353
_reflns_number_gt 3765
_reflns_number_total 5975
_reflns_threshold_expression >2\s(I)
_cod_data_source_file 14b.cif
_cod_data_source_block k05242
_cod_database_code 4029801

loop_
_symmetry_equiv_pos_as_xyz
'x, y, z'
'-x, -y, -z'

loop_
_atom_site_label
_atom_site_type_symbol
_atom_site_fract_x
_atom_site_fract_y
_atom_site_fract_z
_atom_site_U_iso_or_equiv
_atom_site_adp_type
_atom_site_occupancy
_atom_site_symmetry_multiplicity
_atom_site_calc_flag
_atom_site_refinement_flags
N1 N 0.18366(13) 0.33462(12) 0.10449(10) 0.0190(3) Uani 1 1 d .
C2 C 0.20664(15) 0.40533(15) -0.00870(13) 0.0187(4) Uani 1 1 d .
N3 N 0.28599(13) 0.52370(12) -0.04109(10) 0.0193(3) Uani 1 1 d .
C4 C 0.32577(16) 0.56414(15) 0.03707(13) 0.0196(4) Uani 1 1 d .
N5 N 0.30386(13) 0.49462(12) 0.14192(10) 0.0203(3) Uani 1 1 d .
C6 C 0.10979(16) 0.05596(15) 0.34443(13) 0.0226(4) Uani 1 1 d .
H6 H 0.1241 0.0364 0.4152 0.027 Uiso 1 1 calc R
C7 C 0.04908(17) -0.03816(15) 0.31833(13) 0.0230(4) Uani 1 1 d .
C8 C 0.02699(16) -0.00855(15) 0.21298(13) 0.0225(4) Uani 1 1 d .
C9 C 0.06670(16) 0.11447(15) 0.13502(13) 0.0220(4) Uani 1 1 d .
H9 H 0.0523 0.1348 0.0643 0.026 Uiso 1 1 calc R
N10 N 0.21701(13) 0.28557(12) 0.27366(11) 0.0217(3) Uani 1 1 d .
C11 C 0.23739(15) 0.37442(15) 0.17564(12) 0.0196(4) Uani 1 1 d .
C12 C 0.12739(16) 0.20619(14) 0.16269(13) 0.0189(3) Uani 1 1 d .
C13 C 0.14984(15) 0.17962(15) 0.26626(13) 0.0193(4) Uani 1 1 d .
N14 N 0.15482(13) 0.35678(12) -0.06487(10) 0.0223(3) Uani 1 1 d .
C15 C 0.17921(16) 0.39960(14) -0.18335(13) 0.0205(4) Uani 1 1 d .
C16 C 0.07216(17) 0.44705(15) -0.22238(14) 0.0259(4) Uani 1 1 d .
H16 H -0.0150 0.4568 -0.1696 0.031 Uiso 1 1 calc R
C17 C 0.09113(18) 0.48021(16) -0.33718(14) 0.0273(4) Uani 1 1 d .
H17 H 0.0175 0.5149 -0.3621 0.033 Uiso 1 1 calc R
C18 C 0.21568(18) 0.46384(15) -0.41664(13) 0.0246(4) Uani 1 1 d .
C19 C 0.2361(2) 0.49846(18) -0.54179(14) 0.0351(5) Uani 1 1 d .
H19A H 0.3325 0.5341 -0.5874 0.053 Uiso 1 1 calc R
H19B H 0.1722 0.5631 -0.5594 0.053 Uiso 1 1 calc R
H19C H 0.2167 0.4207 -0.5597 0.053 Uiso 1 1 calc R
C20 C 0.32007(17) 0.41193(15) -0.37579(14) 0.0257(4) Uani 1 1 d .
H20 H 0.4056 0.3979 -0.4280 0.031 Uiso 1 1 calc R
C21 C 0.30331(16) 0.38012(15) -0.26178(13) 0.0230(4) Uani 1 1 d .
H21 H 0.3767 0.3448 -0.2368 0.028 Uiso 1 1 calc R
C22 C 0.30991(16) 0.61416(14) -0.15323(12) 0.0190(4) Uani 1 1 d .
C23 C 0.20273(17) 0.68645(15) -0.17276(13) 0.0223(4) Uani 1 1 d .
H23 H 0.1156 0.6788 -0.1131 0.027 Uiso 1 1 calc R
C24 C 0.22476(17) 0.76983(16) -0.28055(13) 0.0258(4) Uani 1 1 d .
H24 H 0.1510 0.8180 -0.2951 0.031 Uiso 1 1 calc R
C25 C 0.35245(17) 0.78467(16) -0.36804(13) 0.0255(4) Uani 1 1 d .
C26 C 0.3710(2) 0.87181(19) -0.48584(15) 0.0441(5) Uani 1 1 d .
H26A H 0.4685 0.8770 -0.5354 0.066 Uiso 1 1 calc R
H26B H 0.3457 0.9585 -0.4821 0.066 Uiso 1 1 calc R
H26C H 0.3108 0.8367 -0.5167 0.066 Uiso 1 1 calc R
C27 C 0.46023(17) 0.71565(15) -0.34470(13) 0.0256(4) Uani 1 1 d .
H27 H 0.5495 0.7278 -0.4027 0.031 Uiso 1 1 calc R
C28 C 0.43908(17) 0.62931(15) -0.23780(13) 0.0230(4) Uani 1 1 d .
H28 H 0.5126 0.5811 -0.2229 0.028 Uiso 1 1 calc R
N29 N 0.39123(14) 0.68429(12) -0.00369(11) 0.0229(3) Uani 1 1 d .
H29 H 0.4074 0.7249 -0.0761 0.028 Uiso 1 1 calc R
C30 C 0.43714(17) 0.75279(15) 0.05720(13) 0.0208(4) Uani 1 1 d .
C31 C 0.56076(16) 0.82990(15) -0.00043(13) 0.0217(4) Uani 1 1 d .
H31 H 0.6146 0.8306 -0.0758 0.026 Uiso 1 1 calc R
C32 C 0.60734(17) 0.90632(15) 0.05047(13) 0.0232(4) Uani 1 1 d .
H32 H 0.6933 0.9582 0.0099 0.028 Uiso 1 1 calc R
C33 C 0.52984(17) 0.90807(15) 0.16033(13) 0.0231(4) Uani 1 1 d .
C34 C 0.57991(19) 0.99283(17) 0.21489(14) 0.0320(4) Uani 1 1 d .
H34A H 0.6159 0.9392 0.2720 0.048 Uiso 1 1 calc R
H34B H 0.5022 1.0378 0.2517 0.048 Uiso 1 1 calc R
H34C H 0.6542 1.0566 0.1564 0.048 Uiso 1 1 calc R
C35 C 0.40418(18) 0.82999(15) 0.21695(14) 0.0261(4) Uani 1 1 d .
H35 H 0.3491 0.8303 0.2918 0.031 Uiso 1 1 calc R
C36 C 0.35788(17) 0.75245(15) 0.16725(13) 0.0248(4) Uani 1 1 d .
H36 H 0.2727 0.6994 0.2078 0.030 Uiso 1 1 calc R
C37 C -0.03628(19) -0.11114(17) 0.18295(15) 0.0344(4) Uani 1 1 d .
H37A H -0.0602 -0.0709 0.1150 0.052 Uiso 1 1 calc R
H37B H -0.1207 -0.1541 0.2467 0.052 Uiso 1 1 calc R
H37C H 0.0310 -0.1751 0.1676 0.052 Uiso 1 1 calc R
C38 C 0.00754(19) -0.17270(15) 0.40140(14) 0.0308(4) Uani 1 1 d .
H38A H 0.0388 -0.1796 0.4655 0.046 Uiso 1 1 calc R
H38B H 0.0509 -0.2362 0.3629 0.046 Uiso 1 1 calc R
H38C H -0.0941 -0.1896 0.4297 0.046 Uiso 1 1 calc R

loop_
_atom_site_aniso_label
_atom_site_aniso_U_11
_atom_site_aniso_U_22
_atom_site_aniso_U_33
_atom_site_aniso_U_23
_atom_site_aniso_U_13
_atom_site_aniso_U_12
N1 0.0211(7) 0.0185(7) 0.0167(7) -0.0043(6) -0.0065(6) -0.0010(6)
C2 0.0181(8) 0.0185(8) 0.0170(8) -0.0034(7) -0.0045(7) 0.0017(7)
N3 0.0233(7) 0.0165(7) 0.0158(7) -0.0016(6) -0.0067(6) -0.0020(6)
C4 0.0203(8) 0.0194(8) 0.0192(8) -0.0057(7) -0.0070(7) 0.0020(7)
N5 0.0235(7) 0.0186(7) 0.0173(7) -0.0023(6) -0.0078(6) -0.0019(6)
C6 0.0245(9) 0.0220(9) 0.0183(8) -0.0040(7) -0.0058(7) 0.0022(7)
C7 0.0240(9) 0.0183(9) 0.0220(9) -0.0046(7) -0.0035(7) 0.0004(7)
C8 0.0238(9) 0.0181(9) 0.0235(9) -0.0072(7) -0.0051(7) -0.0004(7)
C9 0.0217(9) 0.0233(9) 0.0189(8) -0.0056(7) -0.0050(7) 0.0000(7)
N10 0.0238(8) 0.0173(7) 0.0216(7) -0.0026(6) -0.0077(6) -0.0016(6)
C11 0.0186(8) 0.0219(9) 0.0185(8) -0.0062(7) -0.0066(7) 0.0014(7)
C12 0.0205(8) 0.0151(8) 0.0181(8) -0.0041(7) -0.0039(7) 0.0010(7)
C13 0.0181(8) 0.0196(9) 0.0194(8) -0.0067(7) -0.0047(7) 0.0011(7)
N14 0.0257(8) 0.0224(8) 0.0189(7) -0.0048(6) -0.0091(6) 0.0001(6)
C15 0.0278(9) 0.0166(8) 0.0179(8) -0.0044(7) -0.0095(7) -0.0014(7)
C16 0.0275(10) 0.0256(9) 0.0284(9) -0.0116(8) -0.0118(8) 0.0062(8)
C17 0.0370(11) 0.0232(9) 0.0292(9) -0.0080(8) -0.0211(8) 0.0055(8)
C18 0.0360(10) 0.0189(9) 0.0212(9) -0.0049(7) -0.0134(8) -0.0022(7)
C19 0.0502(12) 0.0299(10) 0.0262(10) -0.0044(8) -0.0178(9) -0.0006(9)
C20 0.0265(9) 0.0254(9) 0.0231(9) -0.0076(8) -0.0055(7) -0.0024(7)
C21 0.0249(9) 0.0209(9) 0.0239(9) -0.0041(7) -0.0114(7) 0.0003(7)
C22 0.0229(9) 0.0165(8) 0.0168(8) -0.0033(7) -0.0070(7) -0.0022(7)
C23 0.0230(9) 0.0220(9) 0.0190(8) -0.0048(7) -0.0048(7) -0.0021(7)
C24 0.0269(9) 0.0253(9) 0.0246(9) -0.0022(7) -0.0125(8) 0.0004(7)
C25 0.0304(10) 0.0265(9) 0.0174(8) -0.0032(7) -0.0079(7) -0.0057(8)
C26 0.0443(12) 0.0530(13) 0.0254(10) 0.0019(9) -0.0115(9) -0.0041(10)
C27 0.0241(9) 0.0273(10) 0.0207(9) -0.0073(7) -0.0018(7) -0.0038(7)
C28 0.0221(9) 0.0229(9) 0.0237(9) -0.0080(7) -0.0071(7) 0.0003(7)
N29 0.0309(8) 0.0185(7) 0.0178(7) -0.0015(6) -0.0095(6) -0.0055(6)
C30 0.0268(9) 0.0157(8) 0.0220(9) -0.0054(7) -0.0114(7) 0.0007(7)
C31 0.0223(9) 0.0208(9) 0.0220(8) -0.0069(7) -0.0074(7) 0.0029(7)
C32 0.0216(9) 0.0193(9) 0.0261(9) -0.0035(7) -0.0079(7) -0.0012(7)
C33 0.0307(10) 0.0175(8) 0.0232(9) -0.0054(7) -0.0125(8) 0.0023(7)
C34 0.0413(11) 0.0275(10) 0.0273(10) -0.0061(8) -0.0136(8) -0.0061(8)
C35 0.0331(10) 0.0252(9) 0.0175(8) -0.0047(7) -0.0072(7) 0.0007(8)
C36 0.0267(9) 0.0222(9) 0.0218(9) -0.0032(7) -0.0063(7) -0.0053(7)
C37 0.0415(11) 0.0270(10) 0.0334(11) -0.0077(8) -0.0124(9) -0.0041(8)
C38 0.0408(11) 0.0211(9) 0.0265(9) -0.0035(8) -0.0098(8) -0.0021(8)

loop_
_atom_type_symbol
_atom_type_description
_atom_type_scat_dispersion_real
_atom_type_scat_dispersion_imag
_atom_type_scat_source
C C .0033 .0016 'International Tables Vol C Tables 4.2.6.8 and 6.1.1.4'
H H .0000 .0000 'International Tables Vol C Tables 4.2.6.8 and 6.1.1.4'
N N .0061 .0033 'International Tables Vol C Tables 4.2.6.8 and 6.1.1.4'

loop_
_geom_angle_atom_site_label_1
_geom_angle_atom_site_label_2
_geom_angle_atom_site_label_3
_geom_angle
C2 N1 C11 124.06(13)
C2 N1 C12 128.69(13)
C11 N1 C12 106.38(12)
N14 C2 N1 117.77(14)
N14 C2 N3 130.47(14)
N1 C2 N3 111.76(13)
C4 N3 C2 121.63(12)
C4 N3 C22 118.75(12)
C2 N3 C22 119.02(12)
N5 C4 N29 120.34(14)
N5 C4 N3 124.70(14)
N29 C4 N3 114.96(13)
C4 N5 C11 116.30(13)
C7 C6 C13 119.71(14)
C7 C6 H6 120.1
C13 C6 H6 120.1
C6 C7 C8 120.07(14)
C6 C7 C38 120.13(14)
C8 C7 C38 119.80(15)
C9 C8 C7 120.36(15)
C9 C8 C37 119.24(14)
C7 C8 C37 120.38(14)
C12 C9 C8 118.50(15)
C12 C9 H9 120.8
C8 C9 H9 120.8
C11 N10 C13 104.12(13)
N10 C11 N5 125.65(14)
N10 C11 N1 113.35(14)
N5 C11 N1 121.00(13)
C9 C12 C13 122.27(14)
C9 C12 N1 133.64(14)
C13 C12 N1 104.05(13)
N10 C13 C6 128.79(14)
N10 C13 C12 112.07(13)
C6 C13 C12 119.09(15)
C2 N14 C15 128.37(13)
C16 C15 C21 118.28(14)
C16 C15 N14 120.07(14)
C21 C15 N14 121.14(14)
C17 C16 C15 120.80(15)
C17 C16 H16 119.6
C15 C16 H16 119.6
C16 C17 C18 121.38(15)
C16 C17 H17 119.3
C18 C17 H17 119.3
C17 C18 C20 117.15(15)
C17 C18 C19 121.49(15)
C20 C18 C19 121.35(16)
C18 C19 H19A 109.5
C18 C19 H19B 109.5
H19A C19 H19B 109.5
C18 C19 H19C 109.5
H19A C19 H19C 109.5
H19B C19 H19C 109.5
C21 C20 C18 122.09(15)
C21 C20 H20 119.0
C18 C20 H20 119.0
C20 C21 C15 120.23(15)
C20 C21 H21 119.9
C15 C21 H21 119.9
C28 C22 C23 121.02(14)
C28 C22 N3 119.89(13)
C23 C22 N3 119.07(13)
C24 C23 C22 118.85(14)
C24 C23 H23 120.6
C22 C23 H23 120.6
C23 C24 C25 121.35(15)
C23 C24 H24 119.3
C25 C24 H24 119.3
C24 C25 C27 118.59(14)
C24 C25 C26 119.98(16)
C27 C25 C26 121.41(15)
C25 C26 H26A 109.5
C25 C26 H26B 109.5
H26A C26 H26B 109.5
C25 C26 H26C 109.5
H26A C26 H26C 109.5
H26B C26 H26C 109.5
C28 C27 C25 120.81(15)
C28 C27 H27 119.6
C25 C27 H27 119.6
C22 C28 C27 119.25(15)
C22 C28 H28 120.4
C27 C28 H28 120.4
C4 N29 C30 127.39(13)
C4 N29 H29 116.3
C30 N29 H29 116.3
C31 C30 C36 119.67(15)
C31 C30 N29 117.30(14)
C36 C30 N29 122.83(14)
C30 C31 C32 120.65(15)
C30 C31 H31 119.7
C32 C31 H31 119.7
C31 C32 C33 120.83(15)
C31 C32 H32 119.6
C33 C32 H32 119.6
C32 C33 C35 117.63(15)
C32 C33 C34 120.68(15)
C35 C33 C34 121.69(15)
C33 C34 H34A 109.5
C33 C34 H34B 109.5
H34A C34 H34B 109.5
C33 C34 H34C 109.5
H34A C34 H34C 109.5
H34B C34 H34C 109.5
C36 C35 C33 121.86(15)
C36 C35 H35 119.1
C33 C35 H35 119.1
C35 C36 C30 119.35(15)
C35 C36 H36 120.3
C30 C36 H36 120.3
C8 C37 H37A 109.5
C8 C37 H37B 109.5
H37A C37 H37B 109.5
C8 C37 H37C 109.5
H37A C37 H37C 109.5
H37B C37 H37C 109.5
C7 C38 H38A 109.5
C7 C38 H38B 109.5
H38A C38 H38B 109.5
C7 C38 H38C 109.5
H38A C38 H38C 109.5
H38B C38 H38C 109.5

loop_
_geom_bond_atom_site_label_1
_geom_bond_atom_site_label_2
_geom_bond_distance
N1 C2 1.3960(18)
N1 C11 1.3984(19)
N1 C12 1.4030(18)
C2 N14 1.2675(19)
C2 N3 1.4076(19)
N3 C4 1.4011(19)
N3 C22 1.4507(18)
C4 N5 1.3033(18)
C4 N29 1.3492(19)
N5 C11 1.3621(19)
C6 C7 1.387(2)
C6 C13 1.397(2)
C6 H6 0.9500
C7 C8 1.418(2)
C7 C38 1.509(2)
C8 C9 1.390(2)
C8 C37 1.508(2)
C9 C12 1.378(2)
C9 H9 0.9500
N10 C11 1.3133(18)
N10 C13 1.3960(19)
C12 C13 1.400(2)
N14 C15 1.4169(18)
C15 C16 1.391(2)
C15 C21 1.392(2)
C16 C17 1.385(2)
C16 H16 0.9500
C17 C18 1.390(2)
C17 H17 0.9500
C18 C20 1.392(2)
C18 C19 1.511(2)
C19 H19A 0.9800
C19 H19B 0.9800
C19 H19C 0.9800
C20 C21 1.381(2)
C20 H20 0.9500
C21 H21 0.9500
C22 C28 1.381(2)
C22 C23 1.386(2)
C23 C24 1.382(2)
C23 H23 0.9500
C24 C25 1.388(2)
C24 H24 0.9500
C25 C27 1.390(2)
C25 C26 1.506(2)
C26 H26A 0.9800
C26 H26B 0.9800
C26 H26C 0.9800
C27 C28 1.386(2)
C27 H27 0.9500
C28 H28 0.9500
N29 C30 1.4238(19)
N29 H29 0.8800
C30 C31 1.378(2)
C30 C36 1.391(2)
C31 C32 1.385(2)
C31 H31 0.9500
C32 C33 1.391(2)
C32 H32 0.9500
C33 C35 1.398(2)
C33 C34 1.508(2)
C34 H34A 0.9800
C34 H34B 0.9800
C34 H34C 0.9800
C35 C36 1.380(2)
C35 H35 0.9500
C36 H36 0.9500
C37 H37A 0.9800
C37 H37B 0.9800
C37 H37C 0.9800
C38 H38A 0.9800
C38 H38B 0.9800
C38 H38C 0.9800

loop_
_geom_torsion_atom_site_label_1
_geom_torsion_atom_site_label_2
_geom_torsion_atom_site_label_3
_geom_torsion_atom_site_label_4
_geom_torsion
C11 N1 C2 N14 178.25(13)
C12 N1 C2 N14 10.4(2)
C11 N1 C2 N3 -2.2(2)
C12 N1 C2 N3 -170.06(13)
N14 C2 N3 C4 175.41(15)
N1 C2 N3 C4 -4.02(19)
N14 C2 N3 C22 4.5(2)
N1 C2 N3 C22 -174.98(12)
C2 N3 C4 N5 5.5(2)
C22 N3 C4 N5 176.48(14)
C2 N3 C4 N29 -174.63(13)
C22 N3 C4 N29 -3.65(19)
N29 C4 N5 C11 -179.84(13)
N3 C4 N5 C11 0.0(2)
C13 C6 C7 C8 -0.4(2)
C13 C6 C7 C38 179.02(14)
C6 C7 C8 C9 0.4(2)
C38 C7 C8 C9 -179.04(14)
C6 C7 C8 C37 178.75(15)
C38 C7 C8 C37 -0.7(2)
C7 C8 C9 C12 -0.1(2)
C37 C8 C9 C12 -178.48(14)
C13 N10 C11 N5 -177.99(14)
C13 N10 C11 N1 1.77(16)
C4 N5 C11 N10 173.40(14)
C4 N5 C11 N1 -6.3(2)
C2 N1 C11 N10 -171.98(13)
C12 N1 C11 N10 -1.87(17)
C2 N1 C11 N5 7.8(2)
C12 N1 C11 N5 177.91(13)
C8 C9 C12 C13 -0.2(2)
C8 C9 C12 N1 177.04(15)
C2 N1 C12 C9 -7.0(3)
C11 N1 C12 C9 -176.50(16)
C2 N1 C12 C13 170.56(14)
C11 N1 C12 C13 1.06(15)
C11 N10 C13 C6 176.42(15)
C11 N10 C13 C12 -1.05(17)
C7 C6 C13 N10 -177.15(14)
C7 C6 C13 C12 0.2(2)
C9 C12 C13 N10 177.87(13)
N1 C12 C13 N10 -0.04(16)
C9 C12 C13 C6 0.1(2)
N1 C12 C13 C6 -177.78(13)
N1 C2 N14 C15 -170.24(14)
N3 C2 N14 C15 10.4(3)
C2 N14 C15 C16 -113.89(18)
C2 N14 C15 C21 74.4(2)
C21 C15 C16 C17 -3.2(2)
N14 C15 C16 C17 -175.13(15)
C15 C16 C17 C18 1.9(3)
C16 C17 C18 C20 0.4(2)
C16 C17 C18 C19 179.26(16)
C17 C18 C20 C21 -1.3(2)
C19 C18 C20 C21 179.81(15)
C18 C20 C21 C15 0.0(2)
C16 C15 C21 C20 2.3(2)
N14 C15 C21 C20 174.13(14)
C4 N3 C22 C28 83.27(18)
C2 N3 C22 C28 -105.51(16)
C4 N3 C22 C23 -95.23(17)
C2 N3 C22 C23 75.99(18)
C28 C22 C23 C24 3.3(2)
N3 C22 C23 C24 -178.22(14)
C22 C23 C24 C25 -1.6(2)
C23 C24 C25 C27 -1.4(2)
C23 C24 C25 C26 177.26(17)
C24 C25 C27 C28 2.9(2)
C26 C25 C27 C28 -175.73(17)
C23 C22 C28 C27 -1.8(2)
N3 C22 C28 C27 179.70(14)
C25 C27 C28 C22 -1.3(2)
N5 C4 N29 C30 -3.4(2)
N3 C4 N29 C30 176.74(13)
C4 N29 C30 C31 143.29(16)
C4 N29 C30 C36 -41.8(2)
C36 C30 C31 C32 0.5(2)
N29 C30 C31 C32 175.54(13)
C30 C31 C32 C33 -0.7(2)
C31 C32 C33 C35 0.1(2)
C31 C32 C33 C34 -179.15(14)
C32 C33 C35 C36 0.6(2)
C34 C33 C35 C36 179.90(15)
C33 C35 C36 C30 -0.8(2)
C31 C30 C36 C35 0.3(2)
N29 C30 C36 C35 -174.51(14)
